data_4325107
loop_
_publ_author_name
'Robert E. Jilek'
'Liam P. Spencer'
'David L. Kuiper'
'Brian L. Scott'
'Ursula J. Williams'
'James M. Kikkawa'
'Eric J. Schelter'
'James M. Boncella'

_publ_contact_author_address
;Materials Physics and Applications Division
Los Alamos National Laboratory
MS J514
Los Alamos, NM 87545
;
_publ_contact_author_email boncella@lanl.gov
_publ_contact_author_name 'Dr. James M. Boncella'
_publ_contact_author_phone 505-665-0795
_publ_section_title
;
 A General and Modular Synthesis of Monoimidouranium(IV) Dihalides
;
_journal_name_full 'Inorganic Chemistry'
_journal_page_first 4235
_journal_page_last 4237
_journal_paper_doi 10.1021/ic200377b
_journal_volume 50
_journal_year 2011
_chemical_formula_sum 'C40 H66 Cl4 N2 O4 U2'
_chemical_formula_weight 1256.81
_chemical_name_systematic
; 
 ? 
;
_space_group_IT_number 14
_symmetry_cell_setting monoclinic
_symmetry_space_group_name_Hall '-P 2ybc'
_symmetry_space_group_name_H-M 'P 1 21/c 1'
_atom_sites_solution_hydrogens geom
_atom_sites_solution_primary direct
_atom_sites_solution_secondary difmap
_audit_creation_method SHELXL-97
_cell_angle_alpha 90.00
_cell_angle_beta 96.288(3)
_cell_angle_gamma 90.00
_cell_formula_units_Z 4
_cell_length_a 16.386(4)
_cell_length_b 15.896(4)
_cell_length_c 17.234(4)
_cell_measurement_temperature 140(1)
_cell_volume 4462.0(19)
_computing_cell_refinement 'SAINT+, v. 7.66a (Bruker AXS, 2009)'
_computing_data_collection 'APEX II, v. 7.0 (Bruker AXS, 2009)'
_computing_data_reduction 'SAINT+, v. 7.66a (Bruker AXS, 2009)'
_computing_molecular_graphics 'SHELXTL, v. 6.14, (Bruker AXS, 2000)'
_computing_publication_material 'SHELXTL, v. 6.14, (Bruker AXS, 2000)'
_computing_structure_refinement 'SHELXL-97 (Sheldrick, 1997)'
_computing_structure_solution 'SHELXS-97 (Sheldrick, 1990)'
_diffrn_ambient_temperature 140(1)
_diffrn_measured_fraction_theta_full 0.999
_diffrn_measured_fraction_theta_max 0.998
_diffrn_measurement_device_type 'Bruker D8 with APEXII CCD'
_diffrn_measurement_method '\w scans'
_diffrn_radiation_monochromator graphite
_diffrn_radiation_source 'fine-focus sealed tube'
_diffrn_radiation_type MoK\a
_diffrn_radiation_wavelength 0.71073
_diffrn_reflns_av_R_equivalents 0.1087
_diffrn_reflns_av_sigmaI/netI 0.0947
_diffrn_reflns_limit_h_max 19
_diffrn_reflns_limit_h_min -19
_diffrn_reflns_limit_k_max 19
_diffrn_reflns_limit_k_min -19
_diffrn_reflns_limit_l_max 20
_diffrn_reflns_limit_l_min -20
_diffrn_reflns_number 39602
_diffrn_reflns_theta_full 25.00
_diffrn_reflns_theta_max 25.40
_diffrn_reflns_theta_min 1.79
_diffrn_standards_decay_% 0
_diffrn_standards_interval_count 0
_diffrn_standards_interval_time 0
_diffrn_standards_number 0
_exptl_absorpt_coefficient_mu 7.529
_exptl_absorpt_correction_T_max 0.7527
_exptl_absorpt_correction_T_min 0.2270
_exptl_absorpt_correction_type multi-scan
_exptl_absorpt_process_details 'SADABS v. 1 (Sheldrick, 2008)'
_exptl_crystal_colour orange
_exptl_crystal_density_diffrn 1.871
_exptl_crystal_description needle
_exptl_crystal_F_000 2416
_exptl_crystal_size_max 0.28
_exptl_crystal_size_mid 0.04
_exptl_crystal_size_min 0.04
_refine_diff_density_max 1.547
_refine_diff_density_min -1.948
_refine_diff_density_rms 0.240
_refine_ls_extinction_method none
_refine_ls_goodness_of_fit_ref 0.955
_refine_ls_hydrogen_treatment constr
_refine_ls_matrix_type full
_refine_ls_number_parameters 589
_refine_ls_number_reflns 8202
_refine_ls_number_restraints 268
_refine_ls_restrained_S_all 0.948
_refine_ls_R_factor_all 0.1033
_refine_ls_R_factor_gt 0.0524
_refine_ls_shift/su_max 0.001
_refine_ls_shift/su_mean 0.000
_refine_ls_structure_factor_coef Fsqd
_refine_ls_weighting_details 'calc w=1/[\s^2^(Fo^2^)+(0.0690P)^2^+0.0000P] where P=(Fo^2^+2Fc^2^)/3'
_refine_ls_weighting_scheme calc
_refine_ls_wR_factor_gt 0.1143
_refine_ls_wR_factor_ref 0.1423
_reflns_number_gt 5001
_reflns_number_total 8202
_reflns_threshold_expression >2sigma(I)
_cod_data_source_file ic200377b_si_002_2.cif
_cod_data_source_block apx1052_2
_cod_original_cell_volume 4461.8(19)
_cod_original_sg_symbol_H-M 'P 21/c'
_cod_database_code 4325107

loop_
_symmetry_equiv_pos_as_xyz
'x, y, z'
'-x, y+1/2, -z+1/2'
'-x, -y, -z'
'x, -y-1/2, z-1/2'

loop_
_atom_site_label
_atom_site_type_symbol
_atom_site_fract_x
_atom_site_fract_y
_atom_site_fract_z
_atom_site_U_iso_or_equiv
_atom_site_adp_type
_atom_site_occupancy
_atom_site_symmetry_multiplicity
_atom_site_calc_flag
_atom_site_refinement_flags
_atom_site_disorder_assembly
_atom_site_disorder_group
U1 U 0.69776(3) 0.54667(3) 0.17098(2) 0.02706(14) Uani 1 1 d . A .
U2 U 0.78735(3) 0.46118(2) 0.34490(2) 0.02481(14) Uani 1 1 d . A .
Cl1 Cl 0.5772(2) 0.43836(19) 0.13544(17) 0.0395(8) Uani 1 1 d . . .
Cl2 Cl 0.7962(2) 0.66908(19) 0.13266(19) 0.0487(9) Uani 1 1 d . . .
Cl3 Cl 0.67064(18) 0.35880(17) 0.38528(17) 0.0354(7) Uani 1 1 d . . .
Cl4 Cl 0.92392(18) 0.55334(17) 0.36810(18) 0.0353(7) Uani 1 1 d . . .
N1 N 0.7846(5) 0.4523(5) 0.2098(5) 0.023(2) Uani 1 1 d . A .
N2 N 0.7008(6) 0.5560(5) 0.3073(5) 0.027(2) Uani 1 1 d . A .
O1 O 0.5955(6) 0.6471(5) 0.1012(5) 0.053(3) Uani 1 1 d D . .
O2 O 0.7235(6) 0.5053(5) 0.0379(4) 0.049(3) Uani 1 1 d D . .
O3 O 0.8793(5) 0.3490(5) 0.4057(4) 0.033(2) Uani 1 1 d . . .
O4 O 0.7870(5) 0.5037(5) 0.4850(4) 0.038(2) Uani 1 1 d D . .
C1 C 0.6172(12) 0.7363(10) 0.0761(13) 0.019(5) Uani 0.50 1 d PDU A 1
H1A H 0.6506 0.7649 0.1181 0.023 Uiso 0.50 1 calc PR A 1
H1B H 0.6474 0.7343 0.0308 0.023 Uiso 0.50 1 calc PR A 1
C2 C 0.5386(19) 0.780(2) 0.058(3) 0.074(14) Uani 0.50 1 d PDU A 1
H2A H 0.5438 0.8295 0.0257 0.089 Uiso 0.50 1 calc PR A 1
H2B H 0.5133 0.7946 0.1039 0.089 Uiso 0.50 1 calc PR A 1
C3 C 0.493(2) 0.708(2) 0.011(2) 0.067(14) Uani 0.50 1 d PDU A 1
H3A H 0.4344 0.7119 0.0152 0.080 Uiso 0.50 1 calc PR A 1
H3B H 0.5012 0.7121 -0.0437 0.080 Uiso 0.50 1 calc PR A 1
C4 C 0.5238(17) 0.6260(17) 0.0420(16) 0.035(8) Uani 0.50 1 d PDU A 1
H4A H 0.5413 0.5912 0.0007 0.042 Uiso 0.50 1 calc PR A 1
H4B H 0.4817 0.5963 0.0665 0.042 Uiso 0.50 1 calc PR A 1
C1' C 0.588(2) 0.7358(17) 0.1107(17) 0.056(8) Uani 0.50 1 d PDU A 2
H1'1 H 0.6417 0.7620 0.1234 0.067 Uiso 0.50 1 calc PR A 2
H1'2 H 0.5532 0.7497 0.1507 0.067 Uiso 0.50 1 calc PR A 2
C2' C 0.551(2) 0.760(2) 0.032(2) 0.096(17) Uani 0.50 1 d PDU A 2
H2'1 H 0.5380 0.8199 0.0279 0.115 Uiso 0.50 1 calc PR A 2
H2'2 H 0.5832 0.7435 -0.0091 0.115 Uiso 0.50 1 calc PR A 2
C3' C 0.4769(17) 0.7075(16) 0.0354(19) 0.035(8) Uani 0.50 1 d PDU A 2
H3'1 H 0.4379 0.7345 0.0658 0.042 Uiso 0.50 1 calc PR A 2
H3'2 H 0.4503 0.6958 -0.0165 0.042 Uiso 0.50 1 calc PR A 2
C4' C 0.5101(17) 0.6305(16) 0.0736(16) 0.033(7) Uani 0.50 1 d PDU A 2
H4'1 H 0.4797 0.6161 0.1170 0.039 Uiso 0.50 1 calc PR A 2
H4'2 H 0.5060 0.5840 0.0368 0.039 Uiso 0.50 1 calc PR A 2
C5 C 0.6989(16) 0.5569(15) -0.0310(11) 0.037(5) Uani 0.50 1 d PDU A 1
H5A H 0.6454 0.5820 -0.0276 0.045 Uiso 0.50 1 calc PR A 1
H5B H 0.7384 0.6015 -0.0358 0.045 Uiso 0.50 1 calc PR A 1
C6 C 0.696(2) 0.5016(17) -0.0957(16) 0.062(7) Uani 0.50 1 d PDU A 1
H6A H 0.7378 0.5179 -0.1286 0.074 Uiso 0.50 1 calc PR A 1
H6B H 0.6430 0.5064 -0.1264 0.074 Uiso 0.50 1 calc PR A 1
C7 C 0.709(2) 0.416(2) -0.0717(18) 0.063(7) Uani 0.50 1 d PDU A 1
H7A H 0.7597 0.3941 -0.0889 0.076 Uiso 0.50 1 calc PR A 1
H7B H 0.6640 0.3804 -0.0931 0.076 Uiso 0.50 1 calc PR A 1
C8 C 0.715(2) 0.4171(12) 0.0126(18) 0.034(5) Uani 0.50 1 d PDU A 1
H8A H 0.7619 0.3847 0.0347 0.041 Uiso 0.50 1 calc PR A 1
H8B H 0.6658 0.3928 0.0302 0.041 Uiso 0.50 1 calc PR A 1
C5' C 0.7377(16) 0.5542(15) -0.0295(12) 0.037(5) Uani 0.50 1 d PDU A 2
H5'1 H 0.6933 0.5941 -0.0413 0.045 Uiso 0.50 1 calc PR A 2
H5'2 H 0.7885 0.5854 -0.0190 0.045 Uiso 0.50 1 calc PR A 2
C6' C 0.742(2) 0.4993(17) -0.0950(16) 0.062(7) Uani 0.50 1 d PDU A 2
H6'1 H 0.6958 0.5085 -0.1337 0.074 Uiso 0.50 1 calc PR A 2
H6'2 H 0.7922 0.5107 -0.1190 0.074 Uiso 0.50 1 calc PR A 2
C7' C 0.743(2) 0.416(2) -0.0681(18) 0.063(7) Uani 0.50 1 d PDU A 2
H7'1 H 0.7918 0.3869 -0.0808 0.076 Uiso 0.50 1 calc PR A 2
H7'2 H 0.6952 0.3859 -0.0927 0.076 Uiso 0.50 1 calc PR A 2
C8' C 0.741(2) 0.4180(12) 0.0160(18) 0.034(5) Uani 0.50 1 d PDU A 2
H8'1 H 0.7935 0.4001 0.0422 0.041 Uiso 0.50 1 calc PR A 2
H8'2 H 0.6988 0.3806 0.0310 0.041 Uiso 0.50 1 calc PR A 2
C9 C 0.8457(6) 0.3914(6) 0.1980(6) 0.021(2) Uani 1 1 d . . .
C10 C 0.8263(6) 0.3050(6) 0.1980(6) 0.020(2) Uani 1 1 d U B .
C11 C 0.8901(8) 0.2472(7) 0.1870(7) 0.038(3) Uani 1 1 d . . .
H11 H 0.8782 0.1900 0.1865 0.046 Uiso 1 1 calc R B .
C12 C 0.9684(7) 0.2719(8) 0.1768(7) 0.041(3) Uani 1 1 d . B .
H12 H 1.0096 0.2324 0.1725 0.049 Uiso 1 1 calc R . .
C13 C 0.9845(7) 0.3569(8) 0.1733(7) 0.041(3) Uani 1 1 d . . .
H13 H 1.0365 0.3745 0.1634 0.049 Uiso 1 1 calc R B .
C14 C 0.9250(7) 0.4174(7) 0.1842(7) 0.034(3) Uani 1 1 d . B .
C15 C 0.7415(7) 0.2697(7) 0.2020(7) 0.032(3) Uani 1 1 d . . .
H15 H 0.7044 0.3161 0.2114 0.038 Uiso 1 1 calc R B .
C16 C 0.7406(7) 0.2056(7) 0.2683(6) 0.038(3) Uani 1 1 d . B .
H16A H 0.7686 0.1554 0.2551 0.058 Uiso 1 1 calc R . .
H16B H 0.6848 0.1922 0.2757 0.058 Uiso 1 1 calc R . .
H16C H 0.7678 0.2290 0.3156 0.058 Uiso 1 1 calc R . .
C17 C 0.7085(7) 0.2253(8) 0.1259(6) 0.038(3) Uani 1 1 d . B .
H17A H 0.7059 0.2646 0.0834 0.058 Uiso 1 1 calc R . .
H17B H 0.6546 0.2036 0.1306 0.058 Uiso 1 1 calc R . .
H17C H 0.7445 0.1798 0.1160 0.058 Uiso 1 1 calc R . .
C18 C 0.9476(7) 0.5088(7) 0.1721(7) 0.035(3) Uani 1 1 d . . .
H18 H 0.9081 0.5445 0.1955 0.042 Uiso 1 1 calc R B .
C19 C 0.9384(9) 0.5247(7) 0.0832(7) 0.053(4) Uani 1 1 d . B .
H19A H 0.9773 0.4907 0.0594 0.079 Uiso 1 1 calc R . .
H19B H 0.9486 0.5831 0.0734 0.079 Uiso 1 1 calc R . .
H19C H 0.8838 0.5104 0.0614 0.079 Uiso 1 1 calc R . .
C20 C 1.0342(7) 0.5334(8) 0.2068(9) 0.053(4) Uani 1 1 d . B .
H20A H 1.0414 0.5195 0.2613 0.079 Uiso 1 1 calc R . .
H20B H 1.0417 0.5928 0.2004 0.079 Uiso 1 1 calc R . .
H20C H 1.0737 0.5033 0.1803 0.079 Uiso 1 1 calc R . .
C21 C 0.6460(7) 0.6237(6) 0.3066(6) 0.026(3) Uani 1 1 d DU . .
C22 C 0.5597(8) 0.6103(7) 0.3018(7) 0.043(3) Uani 1 1 d D A .
C23 C 0.517(5) 0.685(5) 0.3098(19) 0.08(2) Uani 0.39(4) 1 d PDU A 1
H23 H 0.4602 0.6812 0.3052 0.094 Uiso 0.39(4) 1 calc PR A 1
C24 C 0.549(2) 0.765(2) 0.324(3) 0.052(13) Uani 0.39(4) 1 d PDU A 1
H24 H 0.5150 0.8096 0.3331 0.063 Uiso 0.39(4) 1 calc PR A 1
C25 C 0.629(3) 0.775(3) 0.323(3) 0.040(11) Uani 0.39(4) 1 d PDU A 1
H25 H 0.6529 0.8274 0.3333 0.048 Uiso 0.39(4) 1 calc PR A 1
C23' C 0.505(2) 0.6799(18) 0.2874(14) 0.036(7) Uani 0.61(4) 1 d PDU A 2
H23' H 0.4486 0.6712 0.2849 0.043 Uiso 0.61(4) 1 calc PR A 2
C24' C 0.5349(14) 0.7603(13) 0.2771(16) 0.037(7) Uani 0.61(4) 1 d PDU A 2
H24' H 0.4995 0.8051 0.2639 0.045 Uiso 0.61(4) 1 calc PR A 2
C25' C 0.6205(16) 0.7720(15) 0.2874(18) 0.037(6) Uani 0.61(4) 1 d PDU A 2
H25' H 0.6406 0.8259 0.2806 0.044 Uiso 0.61(4) 1 calc PR A 2
C26 C 0.6788(8) 0.7065(7) 0.3077(7) 0.036(3) Uani 1 1 d D A .
C27 C 0.5228(8) 0.5247(7) 0.3105(7) 0.036(3) Uani 1 1 d . . .
H27 H 0.5628 0.4820 0.2986 0.043 Uiso 1 1 calc R A .
C28 C 0.5057(8) 0.5144(9) 0.3965(7) 0.054(4) Uani 1 1 d . A .
H28A H 0.5565 0.5170 0.4299 0.080 Uiso 1 1 calc R . .
H28B H 0.4797 0.4611 0.4030 0.080 Uiso 1 1 calc R . .
H28C H 0.4701 0.5589 0.4100 0.080 Uiso 1 1 calc R . .
C29 C 0.4438(8) 0.5099(10) 0.2593(9) 0.063(4) Uani 1 1 d . A .
H29A H 0.4037 0.5503 0.2716 0.094 Uiso 1 1 calc R . .
H29B H 0.4242 0.4542 0.2681 0.094 Uiso 1 1 calc R . .
H29C H 0.4531 0.5158 0.2056 0.094 Uiso 1 1 calc R . .
C30 C 0.7690(7) 0.7242(7) 0.3222(7) 0.034(3) Uani 1 1 d . . .
H30 H 0.7976 0.6780 0.2990 0.040 Uiso 1 1 calc R A .
C31 C 0.7944(8) 0.8065(7) 0.2841(8) 0.057(4) Uani 1 1 d . A .
H31A H 0.7719 0.8075 0.2302 0.085 Uiso 1 1 calc R . .
H31B H 0.8532 0.8095 0.2875 0.085 Uiso 1 1 calc R . .
H31C H 0.7739 0.8536 0.3108 0.085 Uiso 1 1 calc R . .
C32 C 0.7962(10) 0.7233(8) 0.4110(7) 0.064(5) Uani 1 1 d . A .
H32A H 0.7756 0.7726 0.4345 0.096 Uiso 1 1 calc R . .
H32B H 0.8551 0.7228 0.4198 0.096 Uiso 1 1 calc R . .
H32C H 0.7748 0.6740 0.4337 0.096 Uiso 1 1 calc R . .
C33 C 0.9613(7) 0.3336(8) 0.3830(7) 0.043(3) Uani 1 1 d . . .
H33A H 0.9928 0.3853 0.3843 0.052 Uiso 1 1 calc R . .
H33B H 0.9582 0.3100 0.3309 0.052 Uiso 1 1 calc R . .
C34 C 0.9988(8) 0.2727(8) 0.4420(8) 0.049(4) Uani 1 1 d . . .
H34A H 1.0247 0.3016 0.4879 0.059 Uiso 1 1 calc R . .
H34B H 1.0394 0.2378 0.4205 0.059 Uiso 1 1 calc R . .
C35 C 0.9263(8) 0.2208(7) 0.4615(8) 0.050(4) Uani 1 1 d . . .
H35A H 0.9381 0.1911 0.5106 0.060 Uiso 1 1 calc R . .
H35B H 0.9087 0.1811 0.4203 0.060 Uiso 1 1 calc R . .
C36 C 0.8638(7) 0.2905(7) 0.4670(6) 0.033(3) Uani 1 1 d U . .
H36A H 0.8083 0.2685 0.4585 0.040 Uiso 1 1 calc R . .
H36B H 0.8716 0.3175 0.5177 0.040 Uiso 1 1 calc R . .
C37 C 0.7152(11) 0.5361(19) 0.5172(10) 0.022(7) Uani 0.50 1 d PDU B 1
H37A H 0.6783 0.4906 0.5270 0.027 Uiso 0.50 1 calc PR B 1
H37B H 0.6860 0.5754 0.4811 0.027 Uiso 0.50 1 calc PR B 1
C38 C 0.7442(12) 0.5783(18) 0.5897(14) 0.054(9) Uani 0.50 1 d PDU B 1
H38A H 0.7255 0.6362 0.5875 0.065 Uiso 0.50 1 calc PR B 1
H38B H 0.7213 0.5509 0.6327 0.065 Uiso 0.50 1 calc PR B 1
C39 C 0.8311(13) 0.5766(18) 0.6031(15) 0.053(8) Uani 0.50 1 d PDU B 1
H39A H 0.8488 0.5475 0.6515 0.063 Uiso 0.50 1 calc PR B 1
H39B H 0.8530 0.6334 0.6064 0.063 Uiso 0.50 1 calc PR B 1
C40 C 0.8596(12) 0.5317(17) 0.5362(13) 0.023(7) Uani 0.50 1 d PDU B 1
H40A H 0.8929 0.5687 0.5078 0.028 Uiso 0.50 1 calc PR B 1
H40B H 0.8928 0.4836 0.5544 0.028 Uiso 0.50 1 calc PR B 1
C37' C 0.7124(13) 0.510(2) 0.5239(13) 0.041(11) Uani 0.50 1 d PDU B 2
H37C H 0.6874 0.4550 0.5269 0.049 Uiso 0.50 1 calc PR B 2
H37D H 0.6733 0.5469 0.4944 0.049 Uiso 0.50 1 calc PR B 2
C38' C 0.7333(13) 0.5439(19) 0.6029(10) 0.048(8) Uani 0.50 1 d PDU B 2
H38C H 0.7189 0.6030 0.6050 0.058 Uiso 0.50 1 calc PR B 2
H38D H 0.7051 0.5133 0.6406 0.058 Uiso 0.50 1 calc PR B 2
C39' C 0.8184(12) 0.5328(16) 0.6171(13) 0.037(7) Uani 0.50 1 d PDU B 2
H39C H 0.8304 0.4919 0.6586 0.045 Uiso 0.50 1 calc PR B 2
H39D H 0.8439 0.5856 0.6343 0.045 Uiso 0.50 1 calc PR B 2
C40' C 0.8528(14) 0.5043(19) 0.5484(12) 0.041(10) Uani 0.50 1 d PDU B 2
H40C H 0.8754 0.4482 0.5567 0.050 Uiso 0.50 1 calc PR B 2
H40D H 0.8963 0.5418 0.5363 0.050 Uiso 0.50 1 calc PR B 2

loop_
_atom_site_aniso_label
_atom_site_aniso_U_11
_atom_site_aniso_U_22
_atom_site_aniso_U_33
_atom_site_aniso_U_23
_atom_site_aniso_U_13
_atom_site_aniso_U_12
U1 0.0347(3) 0.0248(3) 0.0212(2) 0.00269(18) 0.0010(2) 0.0042(2)
U2 0.0260(3) 0.0235(2) 0.0239(2) 0.00220(18) -0.00232(19) 0.00173(19)
Cl1 0.042(2) 0.0401(18) 0.0333(17) -0.0029(14) -0.0113(15) -0.0007(14)
Cl2 0.073(3) 0.0298(17) 0.047(2) 0.0059(14) 0.0225(19) -0.0005(16)
Cl3 0.0334(18) 0.0350(17) 0.0389(17) 0.0049(13) 0.0088(14) -0.0046(13)
Cl4 0.0339(18) 0.0299(17) 0.0403(17) 0.0053(13) -0.0044(15) -0.0059(13)
N1 0.033(6) 0.011(4) 0.025(5) 0.001(4) 0.003(4) -0.002(4)
N2 0.037(6) 0.017(5) 0.024(5) -0.001(4) -0.006(4) -0.007(4)
O1 0.071(7) 0.035(5) 0.043(5) -0.002(4) -0.037(5) 0.007(5)
O2 0.099(8) 0.024(5) 0.025(5) 0.003(4) 0.013(5) 0.001(5)
O3 0.034(5) 0.040(5) 0.024(4) 0.005(4) 0.002(4) 0.011(4)
O4 0.033(5) 0.053(5) 0.025(4) -0.006(4) -0.011(4) 0.005(4)
C1 0.023(9) 0.015(8) 0.023(8) 0.010(7) 0.014(7) 0.003(7)
C2 0.10(3) 0.04(2) 0.07(2) -0.007(17) -0.042(18) 0.023(17)
C3 0.072(16) 0.063(15) 0.062(16) -0.004(9) -0.003(9) 0.001(9)
C4 0.037(11) 0.038(11) 0.032(11) 0.004(8) 0.005(9) 0.002(8)
C1' 0.054(12) 0.049(11) 0.062(12) -0.010(9) -0.009(9) 0.019(9)
C2' 0.12(3) 0.027(19) 0.12(3) 0.00(2) -0.06(2) 0.027(18)
C3' 0.028(11) 0.035(11) 0.042(11) -0.010(8) 0.001(9) 0.017(8)
C4' 0.031(10) 0.031(10) 0.035(10) 0.006(8) -0.005(9) -0.008(8)
C5 0.039(9) 0.039(6) 0.035(6) 0.011(5) 0.016(6) 0.002(6)
C6 0.068(10) 0.063(8) 0.054(8) 0.006(6) 0.005(7) -0.008(7)
C7 0.066(10) 0.067(8) 0.055(8) -0.005(6) 0.002(7) 0.011(7)
C8 0.038(9) 0.030(6) 0.034(6) -0.012(5) 0.005(6) -0.001(5)
C5' 0.039(9) 0.039(6) 0.035(6) 0.011(5) 0.016(6) 0.002(6)
C6' 0.068(10) 0.063(8) 0.054(8) 0.006(6) 0.005(7) -0.008(7)
C7' 0.066(10) 0.067(8) 0.055(8) -0.005(6) 0.002(7) 0.011(7)
C8' 0.038(9) 0.030(6) 0.034(6) -0.012(5) 0.005(6) -0.001(5)
C9 0.016(6) 0.025(6) 0.022(6) -0.009(5) -0.002(5) 0.005(5)
C10 0.025(5) 0.006(4) 0.028(5) 0.000(4) -0.003(5) -0.006(4)
C11 0.048(9) 0.026(7) 0.039(7) -0.006(6) 0.000(7) 0.011(6)
C12 0.024(8) 0.050(9) 0.050(9) 0.000(7) 0.006(7) 0.011(6)
C13 0.026(7) 0.046(8) 0.052(8) -0.007(7) 0.006(6) -0.007(6)
C14 0.033(8) 0.035(7) 0.035(7) -0.001(6) 0.002(6) 0.000(6)
C15 0.026(7) 0.029(7) 0.039(7) 0.006(5) 0.004(6) 0.004(5)
C16 0.048(9) 0.034(7) 0.033(7) -0.001(6) 0.001(6) -0.010(6)
C17 0.030(7) 0.056(8) 0.030(7) -0.002(6) 0.002(6) -0.015(6)
C18 0.037(8) 0.028(7) 0.041(8) 0.005(6) 0.011(6) -0.007(6)
C19 0.090(12) 0.027(7) 0.048(8) 0.010(6) 0.037(8) 0.014(7)
C20 0.032(8) 0.050(9) 0.078(11) -0.011(8) 0.015(8) -0.013(7)
C21 0.035(6) 0.014(5) 0.027(5) 0.005(4) 0.000(5) 0.013(4)
C22 0.032(8) 0.029(7) 0.069(10) -0.005(6) 0.010(7) 0.009(6)
C23 0.07(2) 0.07(2) 0.09(2) 0.003(10) 0.006(10) 0.009(10)
C24 0.051(15) 0.048(15) 0.056(16) -0.007(9) 0.001(10) 0.006(9)
C25 0.043(14) 0.037(13) 0.040(14) -0.008(9) 0.007(10) -0.004(9)
C23' 0.031(10) 0.027(10) 0.051(10) 0.001(8) 0.013(8) 0.009(7)
C24' 0.039(10) 0.040(10) 0.034(11) 0.003(7) 0.007(8) 0.006(7)
C25' 0.043(10) 0.025(9) 0.042(10) 0.006(8) -0.001(8) 0.006(7)
C26 0.042(8) 0.021(6) 0.048(8) 0.005(6) 0.019(7) 0.011(6)
C27 0.045(8) 0.028(7) 0.035(7) -0.003(5) 0.005(6) 0.009(6)
C28 0.049(9) 0.082(11) 0.032(8) 0.016(7) 0.010(7) 0.002(8)
C29 0.035(9) 0.082(11) 0.067(11) -0.009(9) -0.014(8) 0.011(8)
C30 0.040(8) 0.024(7) 0.034(7) 0.005(5) -0.008(6) -0.003(6)
C31 0.057(10) 0.028(7) 0.081(11) 0.010(7) -0.010(9) -0.005(7)
C32 0.104(13) 0.042(9) 0.040(8) -0.009(7) -0.012(9) 0.010(9)
C33 0.039(8) 0.048(8) 0.042(8) -0.005(7) 0.003(7) 0.006(7)
C34 0.051(10) 0.045(8) 0.049(9) 0.003(7) -0.001(8) 0.015(7)
C35 0.068(10) 0.030(7) 0.052(9) 0.018(6) 0.008(8) 0.026(7)
C36 0.036(6) 0.040(6) 0.023(5) 0.012(5) -0.001(5) 0.007(5)
C37 0.019(10) 0.021(10) 0.027(10) -0.010(8) 0.002(7) 0.004(7)
C38 0.055(11) 0.053(11) 0.056(11) -0.011(7) 0.011(7) -0.002(7)
C39 0.050(12) 0.051(11) 0.057(12) -0.001(9) 0.005(9) -0.002(9)
C40 0.028(10) 0.017(10) 0.020(9) -0.009(8) -0.016(7) 0.003(7)
C37' 0.043(13) 0.040(13) 0.041(13) -0.005(8) 0.012(9) 0.001(8)
C38' 0.052(10) 0.047(10) 0.046(10) -0.006(7) 0.009(7) -0.005(7)
C39' 0.038(10) 0.047(10) 0.027(9) 0.010(8) 0.006(8) -0.002(8)
C40' 0.038(12) 0.034(12) 0.051(13) 0.006(9) -0.001(9) 0.003(8)

loop_
_atom_type_symbol
_atom_type_description
_atom_type_scat_dispersion_real
_atom_type_scat_dispersion_imag
_atom_type_scat_source
C C 0.0033 0.0016 'International Tables Vol C Tables 4.2.6.8 and 6.1.1.4'
H H 0.0000 0.0000 'International Tables Vol C Tables 4.2.6.8 and 6.1.1.4'
N N 0.0061 0.0033 'International Tables Vol C Tables 4.2.6.8 and 6.1.1.4'
O O 0.0106 0.0060 'International Tables Vol C Tables 4.2.6.8 and 6.1.1.4'
Cl Cl 0.1484 0.1585 'International Tables Vol C Tables 4.2.6.8 and 6.1.1.4'
U U -9.6767 9.6646 'International Tables Vol C Tables 4.2.6.8 and 6.1.1.4'

loop_
_geom_angle_atom_site_label_1
_geom_angle_atom_site_label_2
_geom_angle_atom_site_label_3
_geom_angle
N1 U1 N2 77.9(3)
N1 U1 O2 85.8(3)
N2 U1 O2 163.7(3)
N1 U1 O1 169.8(3)
N2 U1 O1 112.1(3)
O2 U1 O1 84.2(3)
N1 U1 Cl1 94.1(2)
N2 U1 Cl1 101.9(2)
O2 U1 Cl1 79.1(2)
O1 U1 Cl1 82.0(2)
N1 U1 Cl2 101.0(2)
N2 U1 Cl2 104.8(2)
O2 U1 Cl2 78.1(2)
O1 U1 Cl2 78.9(2)
Cl1 U1 Cl2 151.51(10)
N1 U1 C21 107.1(3)
N2 U1 C21 29.3(3)
O2 U1 C21 167.0(3)
O1 U1 C21 82.9(3)
Cl1 U1 C21 100.8(2)
Cl2 U1 C21 97.6(2)
N1 U1 U2 41.0(2)
N2 U1 U2 36.8(2)
O2 U1 U2 126.87(19)
O1 U1 U2 148.9(2)
Cl1 U1 U2 100.38(7)
Cl2 U1 U2 106.90(8)
C21 U1 U2 66.1(2)
N2 U2 N1 78.4(3)
N2 U2 O3 172.1(3)
N1 U2 O3 108.8(3)
N2 U2 O4 91.8(3)
N1 U2 O4 167.8(3)
O3 U2 O4 81.5(2)
N2 U2 Cl3 92.2(2)
N1 U2 Cl3 106.8(2)
O3 U2 Cl3 82.58(19)
O4 U2 Cl3 80.5(2)
N2 U2 Cl4 100.2(2)
N1 U2 Cl4 96.1(2)
O3 U2 Cl4 82.61(19)
O4 U2 Cl4 78.37(19)
Cl3 U2 Cl4 155.73(9)
N2 U2 C9 105.5(3)
N1 U2 C9 27.2(3)
O3 U2 C9 81.8(3)
O4 U2 C9 160.4(3)
Cl3 U2 C9 107.3(2)
Cl4 U2 C9 89.4(2)
N2 U2 U1 41.6(2)
N1 U2 U1 36.8(2)
O3 U2 U1 145.46(16)
O4 U2 U1 132.95(18)
Cl3 U2 U1 102.56(7)
Cl4 U2 U1 100.55(6)
C9 U2 U1 63.99(19)
C9 N1 U1 153.2(7)
C9 N1 U2 104.3(6)
U1 N1 U2 102.2(3)
C21 N2 U2 162.7(7)
C21 N2 U1 95.5(6)
U2 N2 U1 101.6(3)
C1' O1 C4' 97.4(17)
C1' O1 C4 103.3(16)
C4' O1 C4 23.9(14)
C1' O1 C1 31.1(13)
C4' O1 C1 108.6(13)
C4 O1 C1 101.6(14)
C1' O1 U1 129.0(12)
C4' O1 U1 127.4(10)
C4 O1 U1 127.6(11)
C1 O1 U1 123.8(9)
C5' O2 C5 25.3(14)
C5' O2 C8 107.1(17)
C5 O2 C8 106.6(17)
C5' O2 C8' 104.3(17)
C5 O2 C8' 111.3(17)
C8 O2 C8' 17(2)
C5' O2 U1 131.8(11)
C5 O2 U1 123.0(11)
C8 O2 U1 120.6(13)
C8' O2 U1 123.2(13)
C36 O3 C33 109.1(8)
C36 O3 U2 128.3(6)
C33 O3 U2 122.6(7)
C40' O4 C37 106.1(13)
C40' O4 C37' 104.2(15)
C37 O4 C37' 17(2)
C40' O4 C40 19.8(17)
C37 O4 C40 107.5(12)
C37' O4 C40 111.5(14)
C40' O4 U2 130.3(11)
C37 O4 U2 123.5(8)
C37' O4 U2 123.4(9)
C40 O4 U2 124.9(10)
C2 C1 O1 106(2)
C1 C2 C3 97(3)
C4 C3 C2 110(3)
C3 C4 O1 105(2)
O1 C1' C2' 101(2)
C3' C2' C1' 94(3)
C4' C3' C2' 103(2)
O1 C4' C3' 107(2)
C6 C5 O2 105.8(19)
C5 C6 C7 112(3)
C6 C7 C8 105(3)
C7 C8 O2 108(2)
C6' C5' O2 110(2)
C7' C6' C5' 108(3)
C6' C7' C8' 108(3)
C7' C8' O2 108(2)
C14 C9 C10 119.9(10)
C14 C9 N1 120.0(9)
C10 C9 N1 120.1(9)
C14 C9 U2 114.7(7)
C10 C9 U2 105.4(7)
N1 C9 U2 48.5(5)
C9 C10 C11 117.4(10)
C9 C10 C15 124.9(9)
C11 C10 C15 117.5(9)
C12 C11 C10 123.0(11)
C11 C12 C13 118.1(11)
C12 C13 C14 122.0(11)
C13 C14 C9 119.4(11)
C13 C14 C18 117.1(10)
C9 C14 C18 123.1(10)
C10 C15 C16 111.4(9)
C10 C15 C17 111.9(9)
C16 C15 C17 107.4(9)
C14 C18 C20 114.9(10)
C14 C18 C19 107.1(10)
C20 C18 C19 109.3(10)
N2 C21 C26 118.1(10)
N2 C21 C22 121.1(10)
C26 C21 C22 120.8(10)
N2 C21 U1 55.1(5)
C26 C21 U1 105.3(7)
C22 C21 U1 105.7(6)
C23 C22 C21 112(3)
C23 C22 C23' 17(2)
C21 C22 C23' 119.6(16)
C23 C22 C27 124(3)
C21 C22 C27 122.5(10)
C23' C22 C27 117.9(16)
C24 C23 C22 128(6)
C25 C24 C23 118(5)
C24 C25 C26 120(4)
C24' C23' C22 121(3)
C23' C24' C25' 118(2)
C24' C25' C26 124(2)
C25 C26 C21 120(2)
C25 C26 C25' 25.3(15)
C21 C26 C25' 115.5(14)
C25 C26 C30 114(2)
C21 C26 C30 122.8(10)
C25' C26 C30 121.6(14)
C29 C27 C22 114.4(11)
C29 C27 C28 108.1(11)
C22 C27 C28 107.9(10)
C26 C30 C31 113.3(10)
C26 C30 C32 109.6(11)
C31 C30 C32 111.6(10)
O3 C33 C34 104.5(10)
C33 C34 C35 103.3(11)
C34 C35 C36 99.7(9)
O3 C36 C35 104.4(9)
O4 C37 C38 106.9(15)
C39 C38 C37 111(2)
C38 C39 C40 106(2)
O4 C40 C39 108.1(17)
O4 C37' C38' 109.2(17)
C39' C38' C37' 104.0(19)
C38' C39' C40' 111.6(19)
C39' C40' O4 107.2(18)

loop_
_geom_bond_atom_site_label_1
_geom_bond_atom_site_label_2
_geom_bond_distance
U1 N1 2.124(8)
U1 N2 2.349(9)
U1 O2 2.466(7)
U1 O1 2.521(8)
U1 Cl1 2.642(3)
U1 Cl2 2.657(3)
U1 C21 2.849(10)
U1 U2 3.4672(9)
U2 N2 2.122(9)
U2 N1 2.329(8)
U2 O3 2.490(7)
U2 O4 2.509(7)
U2 Cl3 2.661(3)
U2 Cl4 2.668(3)
U2 C9 3.014(10)
N1 C9 1.424(12)
N2 C21 1.401(12)
O1 C1' 1.43(3)
O1 C4' 1.45(3)
O1 C4 1.51(3)
O1 C1 1.536(15)
O2 C5' 1.438(16)
O2 C5 1.464(16)
O2 C8 1.469(17)
O2 C8' 1.474(17)
O3 C36 1.451(12)
O3 C33 1.460(13)
O4 C40' 1.448(17)
O4 C37 1.448(16)
O4 C37' 1.460(17)
O4 C40 1.471(16)
C1 C2 1.466(19)
C2 C3 1.55(5)
C3 C4 1.473(18)
C1' C2' 1.480(19)
C2' C3' 1.48(2)
C3' C4' 1.466(17)
C5 C6 1.417(18)
C6 C7 1.438(18)
C7 C8 1.446(18)
C5' C6' 1.435(18)
C6' C7' 1.407(18)
C7' C8' 1.453(18)
C9 C14 1.409(15)
C9 C10 1.409(13)
C10 C11 1.420(14)
C10 C15 1.507(14)
C11 C12 1.371(16)
C12 C13 1.379(16)
C13 C14 1.396(15)
C14 C18 1.519(15)
C15 C16 1.533(14)
C15 C17 1.535(15)
C18 C20 1.529(16)
C18 C19 1.544(16)
C21 C26 1.420(15)
C21 C22 1.424(16)
C22 C23 1.40(7)
C22 C23' 1.43(3)
C22 C27 1.503(16)
C23 C24 1.37(8)
C24 C25 1.33(5)
C25 C26 1.40(4)
C23' C24' 1.39(4)
C24' C25' 1.41(3)
C25' C26 1.43(2)
C26 C30 1.499(16)
C27 C29 1.502(16)
C27 C28 1.548(16)
C30 C31 1.541(15)
C30 C32 1.546(15)
C33 C34 1.487(16)
C34 C35 1.514(17)
C35 C36 1.518(15)
C37 C38 1.451(17)
C38 C39 1.417(18)
C39 C40 1.475(18)
C37' C38' 1.468(18)
C38' C39' 1.401(18)
C39' C40' 1.439(18)
